data_7000113
loop_
_publ_author_name
'Silva, Manuela'
'Antunes, Maria Augusta'
'Dias, Marta'
'Domingos, Angela'
'dos Santos, Isabel Cordeiro'
'Mar\,calo, Joaquim'
'Marques, No\'emia'

_publ_section_title
;
 The uranium-nitrogen bond in U IV complexes supported by the
 hydrotris(3,5-dimethylpyrazolyl)borate ligand.
;
_journal_issue 20
_journal_name_full 'Dalton transactions (Cambridge, England : 2003)'
_journal_page_first 3353
_journal_page_last 3358
_journal_paper_doi 10.1039/b509229a
_journal_year 2005
_chemical_formula_moiety 'C27 H32 B Cl2 N7 U'
_chemical_formula_sum 'C27 H32 B Cl2 N7 U'
_chemical_formula_weight 774.34
_chemical_name_systematic
;
?
;
_space_group_IT_number 2
_symmetry_cell_setting triclinic
_symmetry_space_group_name_Hall '-P 1'
_symmetry_space_group_name_H-M 'P -1'
_atom_sites_solution_hydrogens geom
_atom_sites_solution_primary direct
_atom_sites_solution_secondary difmap
_audit_creation_method SHELXL-97
_cell_angle_alpha 75.667(9)
_cell_angle_beta 88.415(11)
_cell_angle_gamma 78.416(10)
_cell_formula_units_Z 2
_cell_length_a 8.1647(11)
_cell_length_b 10.2881(11)
_cell_length_c 18.947(2)
_cell_measurement_reflns_used 25
_cell_measurement_temperature 293(2)
_cell_measurement_theta_max 10
_cell_measurement_theta_min 8
_cell_volume 1510.2(3)
_computing_cell_refinement 'CAD4 Software (Enraf-Nonius,1994) '
_computing_data_collection 'CAD4 Software (Enraf-Nonius,1994) '
_computing_data_reduction 'XCAD4 (Harms & Wocadlo, 1995)'
_computing_molecular_graphics 'ORTEP3 (Farrugia, 1997)'
_computing_publication_material 'WinGX (Farrugia, 1999)'
_computing_structure_refinement 'SHELXL-97 (Sheldrick, 1997)'
_computing_structure_solution 'SIR97 (Altomare, 1999)'
_diffrn_ambient_temperature 293(2)
_diffrn_measured_fraction_theta_full 0.996
_diffrn_measured_fraction_theta_max 0.996
_diffrn_measurement_device_type cad4
_diffrn_measurement_method \w-2\q
_diffrn_radiation_monochromator graphite
_diffrn_radiation_source 'fine-focus sealed tube'
_diffrn_radiation_type MoK\a
_diffrn_radiation_wavelength 0.71069
_diffrn_reflns_av_R_equivalents 0.0868
_diffrn_reflns_av_sigmaI/netI 0.2274
_diffrn_reflns_limit_h_max 9
_diffrn_reflns_limit_h_min 0
_diffrn_reflns_limit_k_max 12
_diffrn_reflns_limit_k_min -11
_diffrn_reflns_limit_l_max 22
_diffrn_reflns_limit_l_min -22
_diffrn_reflns_number 5697
_diffrn_reflns_theta_full 25.01
_diffrn_reflns_theta_max 25.01
_diffrn_reflns_theta_min 2.09
_diffrn_standards_interval_count 300
_diffrn_standards_interval_time 3600
_diffrn_standards_number 5
_exptl_absorpt_coefficient_mu 5.580
_exptl_absorpt_correction_T_max 0.4941
_exptl_absorpt_correction_T_min 0.3314
_exptl_absorpt_correction_type 'psi-scan (North,1968)'
_exptl_crystal_colour 'golden brown'
_exptl_crystal_density_diffrn 1.703
_exptl_crystal_density_method 'not measured'
_exptl_crystal_description plate
_exptl_crystal_F_000 748
_exptl_crystal_size_max 0.38
_exptl_crystal_size_mid 0.18
_exptl_crystal_size_min 0.10
_refine_diff_density_max 0.985
_refine_diff_density_min -1.347
_refine_diff_density_rms 0.221
_refine_ls_extinction_method none
_refine_ls_goodness_of_fit_ref 0.942
_refine_ls_hydrogen_treatment constr
_refine_ls_matrix_type full
_refine_ls_number_parameters 347
_refine_ls_number_reflns 5297
_refine_ls_number_restraints 6
_refine_ls_restrained_S_all 0.942
_refine_ls_R_factor_all 0.1762
_refine_ls_R_factor_gt 0.0792
_refine_ls_shift/su_max 0.000
_refine_ls_shift/su_mean 0.000
_refine_ls_structure_factor_coef Fsqd
_refine_ls_weighting_details 'calc w=1/[\s^2^(Fo^2^)+(0.0109P)^2^+0.0000P] where P=(Fo^2^+2Fc^2^)/3'
_refine_ls_weighting_scheme calc
_refine_ls_wR_factor_gt 0.0855
_refine_ls_wR_factor_ref 0.1010
_reflns_number_gt 2849
_reflns_number_total 5297
_reflns_threshold_expression >2sigma(I)
_cod_data_source_file b509229a.txt
_cod_data_source_block utpclnph
_cod_original_sg_symbol_H-M P-1
_cod_database_code 7000113

loop_
_symmetry_equiv_pos_as_xyz
'x, y, z'
'-x, -y, -z'

loop_
_atom_site_label
_atom_site_type_symbol
_atom_site_fract_x
_atom_site_fract_y
_atom_site_fract_z
_atom_site_U_iso_or_equiv
_atom_site_adp_type
_atom_site_occupancy
_atom_site_symmetry_multiplicity
_atom_site_calc_flag
_atom_site_refinement_flags
_atom_site_disorder_assembly
_atom_site_disorder_group
U U 0.51066(9) 0.40175(6) 0.76331(4) 0.03462(18) Uani 1 1 d . . .
Cl1 Cl 0.7967(5) 0.2700(4) 0.7288(2) 0.0526(12) Uani 1 1 d . . .
Cl2 Cl 0.4010(5) 0.1976(4) 0.8476(2) 0.0613(13) Uani 1 1 d . . .
N11 N 0.2997(14) 0.5647(11) 0.8115(6) 0.035(3) Uani 1 1 d . . .
N12 N 0.3360(15) 0.6761(11) 0.8286(6) 0.041(3) Uani 1 1 d . . .
N21 N 0.6487(14) 0.4320(13) 0.8723(7) 0.045(4) Uani 1 1 d . . .
N22 N 0.6167(14) 0.5592(11) 0.8883(6) 0.038(3) Uani 1 1 d . . .
N31 N 0.6072(13) 0.6197(10) 0.7215(6) 0.032(3) Uani 1 1 d . . .
N32 N 0.5962(14) 0.7135(12) 0.7622(6) 0.044(3) Uani 1 1 d . . .
B B 0.522(2) 0.6903(18) 0.8377(10) 0.042(5) Uani 1 1 d . . .
H H 0.509(11) 0.766(8) 0.865(5) 0.01(3) Uiso 1 1 d . . .
C11 C 0.1311(17) 0.5830(16) 0.8084(8) 0.047(4) Uani 1 1 d . . .
C12 C 0.0626(17) 0.7005(14) 0.8255(7) 0.041(4) Uani 1 1 d . . .
H12 H -0.0509 0.7337 0.8297 0.049 Uiso 1 1 calc R . .
C13 C 0.192(2) 0.7635(14) 0.8358(7) 0.043(4) Uani 1 1 d . . .
C14 C 0.0399(16) 0.4811(11) 0.7887(7) 0.048(4) Uani 1 1 d U . .
H14A H 0.1201 0.4059 0.7790 0.072 Uiso 1 1 calc R . .
H14B H -0.0299 0.5255 0.7462 0.072 Uiso 1 1 calc R . .
H14C H -0.0279 0.4476 0.8286 0.072 Uiso 1 1 calc R . .
C15 C 0.1867(17) 0.8963(13) 0.8561(8) 0.072(6) Uani 1 1 d . . .
H15A H 0.2986 0.9106 0.8594 0.108 Uiso 1 1 calc R . .
H15B H 0.1342 0.8932 0.9022 0.108 Uiso 1 1 calc R . .
H15C H 0.1241 0.9701 0.8195 0.108 Uiso 1 1 calc R . .
C21 C 0.747(2) 0.3431(16) 0.9235(9) 0.056(5) Uani 1 1 d . . .
C22 C 0.7853(18) 0.4123(15) 0.9725(8) 0.054(5) Uani 1 1 d . . .
H22 H 0.8564 0.3739 1.0131 0.065 Uiso 1 1 calc R . .
C23 C 0.7031(18) 0.5454(17) 0.9526(8) 0.048(4) Uani 1 1 d . . .
C24 C 0.803(2) 0.1971(13) 0.9248(8) 0.076(6) Uani 1 1 d . . .
H24A H 0.7568 0.1787 0.8832 0.114 Uiso 1 1 calc R . .
H24B H 0.7659 0.1421 0.9685 0.114 Uiso 1 1 calc R . .
H24C H 0.9230 0.1755 0.9236 0.114 Uiso 1 1 calc R . .
C25 C 0.6970(18) 0.6649(14) 0.9864(7) 0.072(6) Uani 1 1 d . . .
H25A H 0.6264 0.7449 0.9569 0.107 Uiso 1 1 calc R . .
H25B H 0.8078 0.6817 0.9893 0.107 Uiso 1 1 calc R . .
H25C H 0.6529 0.6439 1.0345 0.107 Uiso 1 1 calc R . .
C31 C 0.6819(18) 0.6720(14) 0.6582(9) 0.038(4) Uani 1 1 d . . .
C32 C 0.7174(17) 0.7989(12) 0.6578(8) 0.047(4) Uani 1 1 d . . .
H32 H 0.7671 0.8558 0.6213 0.056 Uiso 1 1 calc R . .
C33 C 0.6613(17) 0.8207(13) 0.7247(8) 0.037(4) Uani 1 1 d . . .
C34 C 0.7135(17) 0.5979(12) 0.5994(7) 0.053(5) Uani 1 1 d . . .
H34A H 0.6763 0.5126 0.6143 0.080 Uiso 1 1 calc R . .
H34B H 0.8311 0.5804 0.5901 0.080 Uiso 1 1 calc R . .
H34C H 0.6535 0.6528 0.5558 0.080 Uiso 1 1 calc R . .
C35 C 0.6654(18) 0.9457(12) 0.7529(8) 0.065(5) Uani 1 1 d . . .
H35A H 0.6188 0.9342 0.8006 0.098 Uiso 1 1 calc R . .
H35B H 0.6010 1.0255 0.7205 0.098 Uiso 1 1 calc R . .
H35C H 0.7790 0.9567 0.7554 0.098 Uiso 1 1 calc R . .
N4 N 0.3590(13) 0.4565(10) 0.6605(6) 0.030(3) Uani 1 1 d . . .
C40 C 0.369(2) 0.3308(14) 0.6397(8) 0.040(4) Uani 1 1 d . . .
C41 C 0.2536(17) 0.2487(13) 0.6634(7) 0.042(4) Uani 1 1 d . . .
H41 H 0.1700 0.2764 0.6940 0.051 Uiso 1 1 calc R . .
C42 C 0.2564(19) 0.1275(15) 0.6440(9) 0.059(5) Uani 1 1 d . . .
H42 H 0.1768 0.0744 0.6606 0.071 Uiso 1 1 calc R . .
C43 C 0.380(2) 0.0892(15) 0.5997(9) 0.061(5) Uani 1 1 d . . .
H43 H 0.3827 0.0080 0.5860 0.073 Uiso 1 1 calc R . .
C44 C 0.501(2) 0.1625(16) 0.5738(9) 0.073(6) Uani 1 1 d . . .
H44 H 0.5839 0.1339 0.5432 0.088 Uiso 1 1 calc R . .
C45 C 0.4915(18) 0.2826(14) 0.5964(8) 0.053(5) Uani 1 1 d . . .
H45 H 0.5739 0.3335 0.5811 0.064 Uiso 1 1 calc R . .
C46 C 0.2610(18) 0.5720(14) 0.6124(8) 0.040(4) Uani 1 1 d . . .
C47 C 0.2339(16) 0.6987(12) 0.6295(8) 0.039(4) Uani 1 1 d . . .
H47 H 0.2785 0.7061 0.6726 0.047 Uiso 1 1 calc R . .
C48 C 0.141(2) 0.8132(13) 0.5830(8) 0.056(5) Uani 1 1 d . . .
H48 H 0.1225 0.8965 0.5958 0.067 Uiso 1 1 calc R . .
C49 C 0.0749(19) 0.8065(14) 0.5161(8) 0.056(5) Uani 1 1 d . . .
H49 H 0.0171 0.8850 0.4840 0.067 Uiso 1 1 calc R . .
C410 C 0.0972(18) 0.6829(15) 0.5000(8) 0.053(5) Uani 1 1 d . . .
H410 H 0.0501 0.6749 0.4575 0.064 Uiso 1 1 calc R . .
C411 C 0.1899(17) 0.5691(14) 0.5468(7) 0.040(4) Uani 1 1 d . . .
H411 H 0.2060 0.4859 0.5341 0.047 Uiso 1 1 calc R . .

loop_
_atom_site_aniso_label
_atom_site_aniso_U_11
_atom_site_aniso_U_22
_atom_site_aniso_U_33
_atom_site_aniso_U_23
_atom_site_aniso_U_13
_atom_site_aniso_U_12
U 0.0355(3) 0.0361(3) 0.0359(3) -0.0139(2) -0.0029(3) -0.0087(2)
Cl1 0.035(3) 0.056(3) 0.072(3) -0.029(2) 0.006(2) -0.007(2)
Cl2 0.082(4) 0.048(3) 0.061(3) -0.015(2) 0.006(3) -0.029(2)
N11 0.026(8) 0.044(8) 0.044(9) -0.020(7) 0.003(7) -0.016(6)
N12 0.043(9) 0.050(8) 0.044(9) -0.026(7) -0.001(7) -0.020(7)
N21 0.029(8) 0.063(9) 0.046(9) -0.027(8) 0.003(7) -0.002(7)
N22 0.035(8) 0.049(8) 0.036(9) -0.022(7) 0.007(7) -0.009(7)
N31 0.027(7) 0.045(7) 0.026(8) -0.016(6) 0.001(6) -0.004(6)
N32 0.044(9) 0.061(9) 0.030(8) -0.022(7) -0.011(7) 0.000(7)
B 0.032(12) 0.052(13) 0.042(13) -0.012(11) -0.003(10) -0.007(10)
C11 0.013(9) 0.088(13) 0.037(11) -0.016(9) 0.002(8) -0.006(9)
C12 0.025(9) 0.061(11) 0.039(10) -0.027(9) 0.019(8) 0.003(8)
C13 0.053(12) 0.048(10) 0.029(10) -0.019(8) 0.017(9) 0.000(9)
C14 0.041(6) 0.054(6) 0.050(6) -0.006(4) -0.004(4) -0.018(4)
C15 0.048(12) 0.070(12) 0.094(15) -0.038(11) 0.013(11) 0.020(9)
C21 0.071(14) 0.053(12) 0.046(12) -0.008(10) -0.023(10) -0.014(10)
C22 0.052(12) 0.068(12) 0.038(11) -0.012(10) -0.022(9) 0.002(10)
C23 0.039(11) 0.087(13) 0.030(10) -0.024(10) 0.008(9) -0.027(10)
C24 0.098(16) 0.042(11) 0.072(14) -0.008(10) -0.009(12) 0.015(10)
C25 0.069(13) 0.110(14) 0.057(13) -0.057(11) -0.013(10) -0.018(11)
C31 0.035(10) 0.035(9) 0.046(12) -0.011(8) 0.002(9) -0.006(8)
C32 0.058(12) 0.017(8) 0.061(12) -0.005(8) 0.007(10) -0.005(8)
C33 0.026(9) 0.031(9) 0.045(11) 0.002(8) -0.001(8) -0.001(7)
C34 0.074(13) 0.055(10) 0.035(10) -0.017(8) 0.017(9) -0.021(9)
C35 0.085(14) 0.028(9) 0.088(14) -0.025(9) -0.013(11) -0.008(9)
N4 0.032(8) 0.027(7) 0.029(8) -0.007(6) -0.002(6) -0.003(6)
C40 0.052(12) 0.045(10) 0.029(10) -0.009(8) -0.010(9) -0.018(9)
C41 0.039(10) 0.045(10) 0.046(11) -0.024(8) 0.000(9) 0.001(8)
C42 0.050(12) 0.060(11) 0.078(14) -0.027(10) 0.011(11) -0.024(10)
C43 0.042(12) 0.054(11) 0.091(16) -0.037(11) 0.003(11) 0.002(10)
C44 0.055(14) 0.077(14) 0.088(16) -0.036(12) -0.011(12) 0.008(11)
C45 0.035(11) 0.053(11) 0.080(14) -0.035(10) 0.000(10) -0.008(9)
C46 0.037(10) 0.044(10) 0.046(11) -0.011(9) 0.000(9) -0.021(8)
C47 0.046(10) 0.032(9) 0.045(11) -0.020(8) -0.010(9) -0.010(8)
C48 0.089(14) 0.027(9) 0.050(12) -0.007(8) -0.019(11) -0.008(9)
C49 0.064(13) 0.043(10) 0.061(13) -0.004(9) -0.004(11) -0.021(9)
C410 0.047(11) 0.085(13) 0.029(10) -0.024(10) -0.008(9) -0.003(10)
C411 0.050(11) 0.045(10) 0.020(9) -0.001(8) 0.002(8) -0.011(8)

loop_
_atom_type_symbol
_atom_type_description
_atom_type_scat_dispersion_real
_atom_type_scat_dispersion_imag
_atom_type_scat_source
C C 0.0033 0.0016 'International Tables Vol C Tables 4.2.6.8 and 6.1.1.4'
H H 0.0000 0.0000 'International Tables Vol C Tables 4.2.6.8 and 6.1.1.4'
B B 0.0013 0.0007 'International Tables Vol C Tables 4.2.6.8 and 6.1.1.4'
N N 0.0061 0.0033 'International Tables Vol C Tables 4.2.6.8 and 6.1.1.4'
Cl Cl 0.1484 0.1585 'International Tables Vol C Tables 4.2.6.8 and 6.1.1.4'
U U -9.6767 9.6646 'International Tables Vol C Tables 4.2.6.8 and 6.1.1.4'

loop_
_geom_angle_atom_site_label_1
_geom_angle_atom_site_label_2
_geom_angle_atom_site_label_3
_geom_angle
_geom_angle_site_symmetry_1
_geom_angle_site_symmetry_3
_geom_angle_publ_flag
N4 U N31 88.4(4) . . ?
N4 U N11 89.3(4) . . ?
N31 U N11 76.7(4) . . ?
N4 U N21 159.1(4) . . ?
N31 U N21 74.8(4) . . ?
N11 U N21 75.0(4) . . ?
N4 U Cl2 105.3(3) . . ?
N31 U Cl2 160.9(3) . . ?
N11 U Cl2 90.0(3) . . ?
N21 U Cl2 88.7(3) . . ?
N4 U Cl1 103.2(3) . . ?
N31 U Cl1 90.1(3) . . ?
N11 U Cl1 161.6(3) . . ?
N21 U Cl1 89.4(3) . . ?
Cl2 U Cl1 99.37(13) . . ?
N4 U C40 27.8(3) . . ?
N31 U C40 110.3(4) . . ?
N11 U C40 110.5(4) . . ?
N21 U C40 173.0(4) . . ?
Cl2 U C40 87.1(3) . . ?
Cl1 U C40 85.8(3) . . ?
C11 N11 N12 106.9(11) . . ?
C11 N11 U 128.7(10) . . ?
N12 N11 U 122.4(9) . . ?
N11 N12 C13 109.4(12) . . ?
N11 N12 B 121.3(12) . . ?
C13 N12 B 129.2(13) . . ?
C21 N21 N22 109.4(12) . . ?
C21 N21 U 131.0(10) . . ?
N22 N21 U 119.5(9) . . ?
C23 N22 N21 107.3(12) . . ?
C23 N22 B 127.8(13) . . ?
N21 N22 B 124.4(12) . . ?
N32 N31 C31 106.2(11) . . ?
N32 N31 U 123.4(9) . . ?
C31 N31 U 130.4(9) . . ?
C33 N32 N31 109.1(12) . . ?
C33 N32 B 129.0(13) . . ?
N31 N32 B 121.9(13) . . ?
N32 B N22 111.2(13) . . ?
N32 B N12 106.9(13) . . ?
N22 B N12 108.8(13) . . ?
C12 C11 N11 109.7(13) . . ?
C12 C11 C14 127.2(13) . . ?
N11 C11 C14 123.1(13) . . ?
C11 C12 C13 107.5(13) . . ?
N12 C13 C12 106.4(12) . . ?
N12 C13 C15 123.4(14) . . ?
C12 C13 C15 130.0(14) . . ?
N21 C21 C22 107.6(14) . . ?
N21 C21 C24 124.0(15) . . ?
C22 C21 C24 128.4(16) . . ?
C23 C22 C21 109.8(14) . . ?
C22 C23 N22 105.9(13) . . ?
C22 C23 C25 132.3(15) . . ?
N22 C23 C25 121.8(14) . . ?
N31 C31 C32 110.9(13) . . ?
N31 C31 C34 121.7(13) . . ?
C32 C31 C34 127.4(15) . . ?
C33 C32 C31 103.9(13) . . ?
N32 C33 C32 109.9(12) . . ?
N32 C33 C35 123.3(14) . . ?
C32 C33 C35 126.8(13) . . ?
C46 N4 C40 114.2(11) . . ?
C46 N4 U 140.2(8) . . ?
C40 N4 U 105.5(8) . . ?
C45 C40 C41 115.6(13) . . ?
C45 C40 N4 123.2(14) . . ?
C41 C40 N4 121.2(14) . . ?
C45 C40 U 111.5(10) . . ?
C41 C40 U 110.8(10) . . ?
N4 C40 U 46.6(6) . . ?
C40 C41 C42 123.3(14) . . ?
C43 C42 C41 117.1(15) . . ?
C42 C43 C44 124.2(16) . . ?
C43 C44 C45 115.5(16) . . ?
C40 C45 C44 124.2(16) . . ?
C47 C46 C411 116.4(14) . . ?
C47 C46 N4 119.4(13) . . ?
C411 C46 N4 124.2(13) . . ?
C48 C47 C46 120.6(14) . . ?
C47 C48 C49 121.3(13) . . ?
C410 C49 C48 118.4(14) . . ?
C49 C410 C411 119.8(14) . . ?
C410 C411 C46 123.5(14) . . ?

loop_
_geom_bond_atom_site_label_1
_geom_bond_atom_site_label_2
_geom_bond_distance
_geom_bond_site_symmetry_2
_geom_bond_publ_flag
U N4 2.225(10) . ?
U N31 2.465(11) . ?
U N11 2.474(11) . ?
U N21 2.493(12) . ?
U Cl2 2.603(4) . ?
U Cl1 2.608(4) . ?
U C40 2.949(13) . ?
N11 C11 1.352(15) . ?
N11 N12 1.354(12) . ?
N12 C13 1.355(15) . ?
N12 B 1.575(19) . ?
N21 C21 1.317(16) . ?
N21 N22 1.389(13) . ?
N22 C23 1.388(15) . ?
N22 B 1.522(19) . ?
N31 N32 1.365(12) . ?
N31 C31 1.369(16) . ?
N32 C33 1.354(15) . ?
N32 B 1.52(2) . ?
C11 C12 1.338(16) . ?
C11 C14 1.521(16) . ?
C12 C13 1.387(17) . ?
C13 C15 1.500(16) . ?
C21 C22 1.378(17) . ?
C21 C24 1.473(16) . ?
C22 C23 1.363(17) . ?
C23 C25 1.512(16) . ?
C31 C32 1.391(16) . ?
C31 C34 1.488(16) . ?
C32 C33 1.391(17) . ?
C33 C35 1.516(15) . ?
N4 C46 1.417(15) . ?
N4 C40 1.430(14) . ?
C40 C45 1.372(18) . ?
C40 C41 1.380(18) . ?
C41 C42 1.381(15) . ?
C42 C43 1.354(18) . ?
C43 C44 1.369(19) . ?
C44 C45 1.393(16) . ?
C46 C47 1.393(15) . ?
C46 C411 1.395(17) . ?
C47 C48 1.378(16) . ?
C48 C49 1.414(17) . ?
C49 C410 1.357(15) . ?
C410 C411 1.377(16) . ?
